data_4128754
loop_
_publ_author_name
'Schuppe, Alexander W.'
'Zhao, Yizhou'
'Liu, Yannan'
'Newhouse, Timothy R.'

_publ_section_title
;
 Total Synthesis of (+)-Granatumine A and Related Bislactone Limonoid
 Alkaloids via a Pyran to Pyridine Interconversion.
;
_journal_issue 23
_journal_name_full 'Journal of the American Chemical Society'
_journal_page_first 9191
_journal_page_last 9196
_journal_paper_doi 10.1021/jacs.9b04508
_journal_volume 141
_journal_year 2019
_chemical_absolute_configuration ad
_chemical_formula_moiety 'C15 H16 O3'
_chemical_formula_sum 'C15 H16 O3'
_chemical_formula_weight 244.28
_space_group_crystal_system orthorhombic
_space_group_IT_number 19
_space_group_name_Hall 'P 2ac 2ab'
_space_group_name_H-M_alt 'P 21 21 21'
_atom_sites_solution_hydrogens geom
_atom_sites_solution_primary SHELXT
_atom_sites_solution_secondary difmap
_audit_creation_method SHELXL-2014/7
_cell_angle_alpha 90
_cell_angle_beta 90
_cell_angle_gamma 90
_cell_formula_units_Z 4
_cell_length_a 6.00640(10)
_cell_length_b 12.4392(2)
_cell_length_c 16.1835(3)
_cell_measurement_reflns_used 39572
_cell_measurement_temperature 93(2)
_cell_measurement_theta_max 66.7310
_cell_measurement_theta_min 2.6820
_cell_volume 1209.15(4)
_computing_cell_refinement 'CrysAlisPro 1.171.39.16b (Rigaku OD, 2015)'
_computing_data_collection 'CrysAlisPro 1.171.39.16b (Rigaku OD, 2015)'
_computing_data_reduction 'CrysAlisPro 1.171.39.16b (Rigaku OD, 2015)'
_computing_molecular_graphics 'Olex2 (Dolomanov et al., 2009)'
_computing_publication_material 'CIFTAB-2014/2 (Sheldrick, 2014)'
_computing_structure_refinement 'SHELXL-2014/7 (Sheldrick, 2014)'
_computing_structure_solution 'SHELXT-2014/5 (Sheldrick, 2014)'
_diffrn_ambient_temperature 93(2)
_diffrn_detector_area_resol_mean 22.2
_diffrn_measured_fraction_theta_full 0.996
_diffrn_measured_fraction_theta_max 0.996
_diffrn_measurement_device_type 'Rigaku Saturn 944+ CCD'
_diffrn_measurement_method \w
_diffrn_radiation_type CuK\a
_diffrn_radiation_wavelength 1.54184
_diffrn_reflns_av_R_equivalents 0.0457
_diffrn_reflns_av_unetI/netI 0.0113
_diffrn_reflns_Laue_measured_fraction_full 0.996
_diffrn_reflns_Laue_measured_fraction_max 0.996
_diffrn_reflns_limit_h_max 7
_diffrn_reflns_limit_h_min -6
_diffrn_reflns_limit_k_max 14
_diffrn_reflns_limit_k_min -14
_diffrn_reflns_limit_l_max 19
_diffrn_reflns_limit_l_min -19
_diffrn_reflns_number 43530
_diffrn_reflns_point_group_measured_fraction_full 0.998
_diffrn_reflns_point_group_measured_fraction_max 0.998
_diffrn_reflns_theta_full 66.537
_diffrn_reflns_theta_max 66.537
_diffrn_reflns_theta_min 4.483
_diffrn_source 'microfocus rotating anode'
_exptl_absorpt_coefficient_mu 0.751
_exptl_absorpt_correction_T_max 1.00000
_exptl_absorpt_correction_T_min 0.83832
_exptl_absorpt_correction_type multi-scan
_exptl_absorpt_process_details
; 
CrysAlisPro 1.171.39.16b (Rigaku Oxford Diffraction, 2015) 
Empirical absorption correction using spherical harmonics, 
 implemented in SCALE3 ABSPACK scaling algorithm. 
;
_exptl_crystal_colour colorless
_exptl_crystal_density_diffrn 1.342
_exptl_crystal_description plate
_exptl_crystal_F_000 520
_exptl_crystal_size_max 0.200
_exptl_crystal_size_mid 0.200
_exptl_crystal_size_min 0.020
_refine_diff_density_max 0.145
_refine_diff_density_min -0.139
_refine_diff_density_rms 0.029
_refine_ls_abs_structure_details
; 
 Flack x determined using 868 quotients [(I+)-(I-)]/[(I+)+(I-)] 
 (Parsons, Flack and Wagner, Acta Cryst. B69 (2013) 249-259). 
;
_refine_ls_abs_structure_Flack -0.02(4)
_refine_ls_extinction_method none
_refine_ls_goodness_of_fit_ref 1.047
_refine_ls_hydrogen_treatment constr
_refine_ls_matrix_type full
_refine_ls_number_parameters 165
_refine_ls_number_reflns 2132
_refine_ls_number_restraints 0
_refine_ls_restrained_S_all 1.047
_refine_ls_R_factor_all 0.0241
_refine_ls_R_factor_gt 0.0241
_refine_ls_shift/su_max 0.000
_refine_ls_shift/su_mean 0.000
_refine_ls_structure_factor_coef Fsqd
_refine_ls_weighting_details 'w=1/[\s^2^(Fo^2^)+(0.0323P)^2^+0.2867P] where P=(Fo^2^+2Fc^2^)/3'
_refine_ls_weighting_scheme calc
_refine_ls_wR_factor_gt 0.0634
_refine_ls_wR_factor_ref 0.0634
_reflns_Friedel_coverage 0.691
_reflns_Friedel_fraction_full 1.000
_reflns_Friedel_fraction_max 1.000
_reflns_number_gt 2129
_reflns_number_total 2132
_reflns_threshold_expression 'I > 2\s(I)'
_cod_data_source_file ja9b04508_si_004.cif
_cod_data_source_block 007a-18043
_cod_database_code 4128754
_shelx_shelxl_version_number 2014/7
_shelx_space_group_comment
; 
The symmetry employed for this shelxl refinement is uniquely defined 
by the following loop, which should always be used as a source of 
symmetry information in preference to the above space-group names. 
They are only intended as comments. 
;
_shelx_estimated_absorpt_t_min 0.864
_shelx_estimated_absorpt_t_max 0.985

loop_
_space_group_symop_operation_xyz
'x, y, z'
'-x+1/2, -y, z+1/2'
'-x, y+1/2, -z+1/2'
'x+1/2, -y+1/2, -z'

loop_
_atom_site_label
_atom_site_type_symbol
_atom_site_fract_x
_atom_site_fract_y
_atom_site_fract_z
_atom_site_U_iso_or_equiv
_atom_site_adp_type
_atom_site_occupancy
_atom_site_site_symmetry_order
_atom_site_calc_flag
_atom_site_refinement_flags_posn
_atom_site_refinement_flags_adp
O1 O 0.8146(2) 0.47267(9) 0.32015(7) 0.0223(3) Uani 1 1 d . .
O2 O 1.1055(2) 0.57628(9) 0.29825(7) 0.0272(3) Uani 1 1 d . .
O3 O 0.2834(2) 0.22656(10) 0.28760(8) 0.0315(3) Uani 1 1 d . .
C1 C 0.6077(3) 0.45639(12) 0.36620(9) 0.0194(3) Uani 1 1 d . .
H1 H 0.5009 0.5145 0.3504 0.023 Uiso 1 1 calc R U
C2 C 0.6488(3) 0.46327(12) 0.46026(9) 0.0193(3) Uani 1 1 d . .
C3 C 0.4215(3) 0.46412(13) 0.50360(10) 0.0236(4) Uani 1 1 d . .
H3A H 0.3264 0.5202 0.4783 0.028 Uiso 1 1 calc R U
H3B H 0.3477 0.3938 0.4952 0.028 Uiso 1 1 calc R U
C4 C 0.4433(3) 0.48597(14) 0.59633(10) 0.0284(4) Uani 1 1 d . .
H4A H 0.2947 0.5030 0.6193 0.034 Uiso 1 1 calc R U
H4B H 0.4984 0.4203 0.6242 0.034 Uiso 1 1 calc R U
C5 C 0.5982(3) 0.57666(14) 0.61404(10) 0.0274(4) Uani 1 1 d . .
H5 H 0.5919 0.6085 0.6674 0.033 Uiso 1 1 calc R U
C6 C 0.7458(3) 0.61650(13) 0.56003(10) 0.0231(4) Uani 1 1 d . .
C7 C 0.7663(3) 0.56933(13) 0.47726(9) 0.0196(3) Uani 1 1 d . .
C8 C 0.8964(3) 0.61276(12) 0.41861(10) 0.0216(3) Uani 1 1 d . .
H8 H 0.9579 0.6822 0.4275 0.026 Uiso 1 1 calc R U
C9 C 0.9463(3) 0.55665(12) 0.34153(10) 0.0209(3) Uani 1 1 d . .
C10 C 0.3076(3) 0.33133(14) 0.31167(11) 0.0285(4) Uani 1 1 d . .
H10 H 0.1911 0.3830 0.3117 0.034 Uiso 1 1 calc R U
C11 C 0.5183(3) 0.35147(13) 0.33531(10) 0.0209(4) Uani 1 1 d . .
C12 C 0.6365(3) 0.25244(13) 0.32331(10) 0.0242(4) Uani 1 1 d . .
H12 H 0.7901 0.2400 0.3335 0.029 Uiso 1 1 calc R U
C13 C 0.4889(3) 0.18136(14) 0.29514(10) 0.0270(4) Uani 1 1 d . .
H13 H 0.5226 0.1087 0.2820 0.032 Uiso 1 1 calc R U
C14 C 0.7943(3) 0.37062(13) 0.49185(11) 0.0243(4) Uani 1 1 d . .
H14A H 0.7105 0.3031 0.4886 0.036 Uiso 1 1 calc R U
H14B H 0.8367 0.3844 0.5494 0.036 Uiso 1 1 calc R U
H14C H 0.9286 0.3652 0.4577 0.036 Uiso 1 1 calc R U
C15 C 0.8996(3) 0.70730(14) 0.58307(10) 0.0298(4) Uani 1 1 d . .
H15A H 0.8678 0.7306 0.6397 0.045 Uiso 1 1 calc R U
H15B H 0.8768 0.7677 0.5451 0.045 Uiso 1 1 calc R U
H15C H 1.0544 0.6828 0.5794 0.045 Uiso 1 1 calc R U

loop_
_atom_site_aniso_label
_atom_site_aniso_U_11
_atom_site_aniso_U_22
_atom_site_aniso_U_33
_atom_site_aniso_U_23
_atom_site_aniso_U_13
_atom_site_aniso_U_12
O1 0.0228(6) 0.0244(6) 0.0197(5) -0.0013(4) 0.0030(5) -0.0014(5)
O2 0.0253(6) 0.0304(6) 0.0259(6) 0.0029(5) 0.0061(5) -0.0016(5)
O3 0.0299(7) 0.0303(6) 0.0342(7) -0.0099(5) -0.0012(6) -0.0051(5)
C1 0.0182(8) 0.0214(7) 0.0188(7) 0.0011(6) 0.0001(6) 0.0017(7)
C2 0.0205(8) 0.0196(7) 0.0178(7) 0.0011(6) -0.0004(6) 0.0009(6)
C3 0.0224(9) 0.0250(8) 0.0233(8) 0.0001(7) 0.0022(7) -0.0029(7)
C4 0.0319(10) 0.0311(9) 0.0222(8) 0.0007(7) 0.0065(7) -0.0041(8)
C5 0.0347(10) 0.0282(8) 0.0194(7) -0.0016(7) 0.0014(7) -0.0015(8)
C6 0.0265(9) 0.0221(8) 0.0207(8) -0.0005(6) -0.0019(7) 0.0002(7)
C7 0.0191(8) 0.0187(7) 0.0210(8) 0.0011(6) -0.0030(6) 0.0024(6)
C8 0.0224(8) 0.0186(7) 0.0239(8) 0.0006(6) -0.0003(7) -0.0007(7)
C9 0.0208(9) 0.0208(8) 0.0212(7) 0.0041(6) -0.0017(7) 0.0029(6)
C10 0.0277(9) 0.0268(8) 0.0309(9) -0.0085(7) -0.0035(8) 0.0018(7)
C11 0.0228(9) 0.0223(8) 0.0174(7) -0.0001(6) 0.0013(7) 0.0011(6)
C12 0.0253(9) 0.0245(8) 0.0228(8) -0.0014(6) -0.0001(7) 0.0035(7)
C13 0.0349(10) 0.0244(8) 0.0218(8) -0.0029(7) 0.0032(7) 0.0021(8)
C14 0.0277(9) 0.0221(8) 0.0231(8) 0.0025(6) -0.0038(7) 0.0020(7)
C15 0.0348(10) 0.0289(9) 0.0255(8) -0.0060(7) -0.0003(8) -0.0045(8)

loop_
_atom_type_symbol
_atom_type_description
_atom_type_scat_dispersion_real
_atom_type_scat_dispersion_imag
_atom_type_scat_source
C C 0.0181 0.0091 'International Tables Vol C Tables 4.2.6.8 and 6.1.1.4'
H H 0.0000 0.0000 'International Tables Vol C Tables 4.2.6.8 and 6.1.1.4'
O O 0.0492 0.0322 'International Tables Vol C Tables 4.2.6.8 and 6.1.1.4'

loop_
_geom_angle_atom_site_label_1
_geom_angle_atom_site_label_2
_geom_angle_atom_site_label_3
_geom_angle
C9 O1 C1 118.19(12)
C13 O3 C10 105.76(14)
O1 C1 C11 104.79(12)
O1 C1 C2 111.03(13)
C11 C1 C2 115.77(13)
O1 C1 H1 108.3
C11 C1 H1 108.3
C2 C1 H1 108.3
C7 C2 C14 109.09(13)
C7 C2 C3 108.90(13)
C14 C2 C3 111.08(13)
C7 C2 C1 107.48(12)
C14 C2 C1 112.20(13)
C3 C2 C1 107.97(13)
C4 C3 C2 111.89(14)
C4 C3 H3A 109.2
C2 C3 H3A 109.2
C4 C3 H3B 109.2
C2 C3 H3B 109.2
H3A C3 H3B 107.9
C5 C4 C3 112.12(14)
C5 C4 H4A 109.2
C3 C4 H4A 109.2
C5 C4 H4B 109.2
C3 C4 H4B 109.2
H4A C4 H4B 107.9
C6 C5 C4 124.57(15)
C6 C5 H5 117.7
C4 C5 H5 117.7
C5 C6 C7 120.22(15)
C5 C6 C15 121.44(15)
C7 C6 C15 118.31(14)
C8 C7 C6 122.23(15)
C8 C7 C2 119.40(14)
C6 C7 C2 118.22(14)
C7 C8 C9 122.07(15)
C7 C8 H8 119.0
C9 C8 H8 119.0
O2 C9 O1 117.97(14)
O2 C9 C8 124.07(15)
O1 C9 C8 117.80(14)
C11 C10 O3 110.99(16)
C11 C10 H10 124.5
O3 C10 H10 124.5
C10 C11 C12 105.49(15)
C10 C11 C1 126.49(15)
C12 C11 C1 128.01(16)
C13 C12 C11 106.66(15)
C13 C12 H12 126.7
C11 C12 H12 126.7
C12 C13 O3 111.09(15)
C12 C13 H13 124.5
O3 C13 H13 124.5
C2 C14 H14A 109.5
C2 C14 H14B 109.5
H14A C14 H14B 109.5
C2 C14 H14C 109.5
H14A C14 H14C 109.5
H14B C14 H14C 109.5
C6 C15 H15A 109.5
C6 C15 H15B 109.5
H15A C15 H15B 109.5
C6 C15 H15C 109.5
H15A C15 H15C 109.5
H15B C15 H15C 109.5

loop_
_geom_bond_atom_site_label_1
_geom_bond_atom_site_label_2
_geom_bond_distance
O1 C9 1.3554(19)
O1 C1 1.4629(19)
O2 C9 1.210(2)
O3 C13 1.362(2)
O3 C10 1.368(2)
C1 C11 1.497(2)
C1 C2 1.544(2)
C1 H1 1.0000
C2 C7 1.521(2)
C2 C14 1.534(2)
C2 C3 1.535(2)
C3 C4 1.531(2)
C3 H3A 0.9900
C3 H3B 0.9900
C4 C5 1.490(3)
C4 H4A 0.9900
C4 H4B 0.9900
C5 C6 1.340(3)
C5 H5 0.9500
C6 C7 1.467(2)
C6 C15 1.506(2)
C7 C8 1.343(2)
C8 C9 1.460(2)
C8 H8 0.9500
C10 C11 1.346(3)
C10 H10 0.9500
C11 C12 1.435(2)
C12 C13 1.332(2)
C12 H12 0.9500
C13 H13 0.9500
C14 H14A 0.9800
C14 H14B 0.9800
C14 H14C 0.9800
C15 H15A 0.9800
C15 H15B 0.9800
C15 H15C 0.9800

loop_
_geom_torsion_atom_site_label_1
_geom_torsion_atom_site_label_2
_geom_torsion_atom_site_label_3
_geom_torsion_atom_site_label_4
_geom_torsion
C9 O1 C1 C11 -173.05(12)
C9 O1 C1 C2 -47.38(17)
O1 C1 C2 C7 53.50(16)
C11 C1 C2 C7 172.79(14)
O1 C1 C2 C14 -66.44(16)
C11 C1 C2 C14 52.86(19)
O1 C1 C2 C3 170.83(12)
C11 C1 C2 C3 -69.87(17)
C7 C2 C3 C4 -55.93(17)
C14 C2 C3 C4 64.24(17)
C1 C2 C3 C4 -172.35(13)
C2 C3 C4 C5 45.5(2)
C3 C4 C5 C6 -16.6(3)
C4 C5 C6 C7 -1.2(3)
C4 C5 C6 C15 -178.96(17)
C5 C6 C7 C8 173.60(17)
C15 C6 C7 C8 -8.6(2)
C5 C6 C7 C2 -11.0(2)
C15 C6 C7 C2 166.85(15)
C14 C2 C7 C8 93.19(17)
C3 C2 C7 C8 -145.42(15)
C1 C2 C7 C8 -28.7(2)
C14 C2 C7 C6 -82.37(17)
C3 C2 C7 C6 39.02(18)
C1 C2 C7 C6 155.74(14)
C6 C7 C8 C9 169.45(14)
C2 C7 C8 C9 -5.9(2)
C1 O1 C9 O2 -172.79(13)
C1 O1 C9 C8 11.57(19)
C7 C8 C9 O2 -158.38(17)
C7 C8 C9 O1 17.0(2)
C13 O3 C10 C11 -1.32(19)
O3 C10 C11 C12 1.42(19)
O3 C10 C11 C1 -179.45(15)
O1 C1 C11 C10 -132.77(17)
C2 C1 C11 C10 104.58(19)
O1 C1 C11 C12 46.2(2)
C2 C1 C11 C12 -76.5(2)
C10 C11 C12 C13 -0.97(19)
C1 C11 C12 C13 179.92(15)
C11 C12 C13 O3 0.18(19)
C10 O3 C13 C12 0.67(19)
